data_2213832
loop_
_publ_author_name
'Qadeer, Ghulam'
'Rama, Nasim Hasan'
'Chen, Wen-Tong'

_publ_section_title
;
 2,6-Dimethoxybenzohydrazide
;
_journal_coeditor_code HK2245
_journal_issue 6
_journal_name_full 'Acta Crystallographica Section E'
_journal_page_first o2892
_journal_paper_doi 10.1107/S1600536807022593
_journal_volume 63
_journal_year 2007
_chemical_formula_iupac 'C9 H12 N2 O3'
_chemical_formula_moiety 'C9 H12 N2 O3'
_chemical_formula_sum 'C9 H12 N2 O3'
_chemical_formula_weight 196.21
_chemical_melting_point 244(2)
_chemical_name_systematic
;
2,6-Dimethoxybenzohydrazide
;
_space_group_IT_number 61
_symmetry_cell_setting orthorhombic
_symmetry_space_group_name_Hall '-P 2ac 2ab'
_symmetry_space_group_name_H-M 'P b c a'
_atom_sites_solution_hydrogens geom
_atom_sites_solution_primary direct
_atom_sites_solution_secondary difmap
_audit_creation_method SHELXL97
_cell_angle_alpha 90.00
_cell_angle_beta 90.00
_cell_angle_gamma 90.00
_cell_formula_units_Z 8
_cell_length_a 7.2598(5)
_cell_length_b 14.2558(11)
_cell_length_c 20.0412(11)
_cell_measurement_reflns_used 1520
_cell_measurement_temperature 294(2)
_cell_measurement_theta_max 24.86
_cell_measurement_theta_min 2.69
_cell_volume 2074.1(2)
_computing_cell_refinement 'SAINT (Bruker, 1999)'
_computing_data_collection 'SMART (Bruker, 1998)'
_computing_data_reduction SAINT
_computing_molecular_graphics 'SHELXTL (Bruker, 1999)'
_computing_publication_material
;
SHELXTL, PARST (Nardelli, 1995) and PLATON (Spek, 2003)
;
_computing_structure_refinement 'SHELXL97 (Sheldrick,1997)'
_computing_structure_solution 'SHELXS97 (Sheldrick,1997)'
_diffrn_ambient_temperature 294(2)
_diffrn_measured_fraction_theta_full 0.978
_diffrn_measured_fraction_theta_max 0.978
_diffrn_measurement_device_type 'Bruker APEXII'
_diffrn_measurement_method '\f and \w'
_diffrn_radiation_monochromator graphite
_diffrn_radiation_source 'rotating-anode generator'
_diffrn_radiation_type MoK\a
_diffrn_radiation_wavelength 0.71073
_diffrn_reflns_av_R_equivalents 0.0434
_diffrn_reflns_av_sigmaI/netI 0.0345
_diffrn_reflns_limit_h_max 9
_diffrn_reflns_limit_h_min -9
_diffrn_reflns_limit_k_max 19
_diffrn_reflns_limit_k_min -19
_diffrn_reflns_limit_l_max 26
_diffrn_reflns_limit_l_min -26
_diffrn_reflns_number 14489
_diffrn_reflns_theta_full 28.65
_diffrn_reflns_theta_max 28.65
_diffrn_reflns_theta_min 2.86
_diffrn_standards_decay_% 0
_diffrn_standards_interval_count 0
_diffrn_standards_number 0
_exptl_absorpt_coefficient_mu 0.096
_exptl_absorpt_correction_T_max 0.993
_exptl_absorpt_correction_T_min 0.981
_exptl_absorpt_correction_type multi-scan
_exptl_absorpt_process_details '(SADABS; Sheldrick, 1996)'
_exptl_crystal_colour colourless
_exptl_crystal_density_diffrn 1.257
_exptl_crystal_density_method 'not measured'
_exptl_crystal_description block
_exptl_crystal_F_000 832
_exptl_crystal_size_max 0.155
_exptl_crystal_size_mid 0.135
_exptl_crystal_size_min 0.055
_refine_diff_density_max 0.369
_refine_diff_density_min -0.401
_refine_ls_extinction_coef 0.0102(7)
_refine_ls_extinction_expression Fc^*^=kFc[1+0.001xFc^2^\l^3^/sin(2\q)]^-1/4^
_refine_ls_extinction_method 'SHELXL97 (Sheldrick,1997)'
_refine_ls_goodness_of_fit_ref 1.986
_refine_ls_hydrogen_treatment constr
_refine_ls_matrix_type full
_refine_ls_number_parameters 128
_refine_ls_number_reflns 2615
_refine_ls_number_restraints 0
_refine_ls_restrained_S_all 1.986
_refine_ls_R_factor_all 0.1491
_refine_ls_R_factor_gt 0.0659
_refine_ls_shift/su_max 0.000
_refine_ls_shift/su_mean 0.000
_refine_ls_structure_factor_coef Fsqd
_refine_ls_weighting_details 'calc w = 1/[\s^2^(Fo^2^)+0.1639P] where P=(Fo^2^+2Fc^2^)/3'
_refine_ls_weighting_scheme calc
_refine_ls_wR_factor_gt 0.1036
_refine_ls_wR_factor_ref 0.1093
_reflns_number_gt 1044
_reflns_number_total 2615
_reflns_threshold_expression I>2\s(I)
_cod_data_source_file hk2245.cif
_cod_data_source_block I
_cod_database_code 2213832
_cod_database_fobs_code 2213832

loop_
_symmetry_equiv_pos_as_xyz
'x, y, z'
'-x+1/2, -y, z+1/2'
'-x, y+1/2, -z+1/2'
'x+1/2, -y+1/2, -z'
'-x, -y, -z'
'x-1/2, y, -z-1/2'
'x, -y-1/2, z-1/2'
'-x-1/2, y-1/2, z'

loop_
_atom_site_type_symbol
_atom_site_label
_atom_site_fract_x
_atom_site_fract_y
_atom_site_fract_z
_atom_site_U_iso_or_equiv
_atom_site_adp_type
_atom_site_calc_flag
_atom_site_refinement_flags
_atom_site_occupancy
. . . . . . . . . .

loop_
_cod_entry_issue_id
_cod_entry_issue_origin
_cod_entry_issue_severity
_cod_entry_issue_description
_cod_entry_issue_author
_cod_entry_issue_date
1 original retraction
;
    This file does not describe any real compound and was retracted by
    the authors. The previously deposited coordinates can be reviewed
    in older revisions of this file or in the COD Subversion
    repository, svn://www.crystallography.net/cod/retracted/.

    The precise reasons for the retraction and other circumstances are
    extensively discussed in the Acta Cryst. E editorial:

    William T. A. Harrison, Jim Simpson and Matthias Weil, Acta
    Cryst. E 66 (2010) e1--e2

    http://journals.iucr.org/e/issues/2010/01/00/me0406/index.html
    http://journals.iucr.org/e/issues/2010/01/00/me0406/me0406.pdf
    doi:10.1107/S1600536809051757
    (http://dx.doi.org/10.1107/S1600536809051757)
;
'Saulius Gra\<zulis' 2010-03-20
